data_7033449
loop_
_publ_author_name
'Yang, En-Cui'
'Liu, Zhong-Yi'
'Chen, Si-Hang'
'Su, Yan-Hong'
'Zhang, Yan-Yan'
'Zhao, Xiao-Jun'

_publ_section_title
;
 Four linear Cu(II)3 subunit-based coordination polymers with various
 inter-subunit connections, spin ground-states and intra-/inter-subunit
 magnetic couplings.
;
_journal_issue 7
_journal_name_full 'Dalton transactions (Cambridge, England : 2003)'
_journal_page_first 3190
_journal_page_last 3199
_journal_paper_doi 10.1039/c4dt03741c
_journal_volume 44
_journal_year 2015
_chemical_formula_moiety 'C12 H21 Cl Cu3 N23 O5, 3(Cl O4)'
_chemical_formula_sum 'C12 H21 Cl4 Cu3 N23 O17'
_chemical_formula_weight 1091.94
_chemical_name_systematic
; 
 ? 
;
_space_group_IT_number 62
_symmetry_cell_setting orthorhombic
_symmetry_space_group_name_Hall '-P 2ac 2n'
_symmetry_space_group_name_H-M 'P n m a'
_atom_sites_solution_hydrogens geom
_atom_sites_solution_primary direct
_atom_sites_solution_secondary difmap
_audit_creation_method SHELXL-97
_audit_update_record
;
2014-10-27 deposited with the CCDC.
2014-12-19 downloaded from the CCDC.
;
_cell_angle_alpha 90.00
_cell_angle_beta 90.00
_cell_angle_gamma 90.00
_cell_formula_units_Z 4
_cell_length_a 12.2905(17)
_cell_length_b 17.329(2)
_cell_length_c 17.319(2)
_cell_measurement_reflns_used 4678
_cell_measurement_temperature 296(2)
_cell_measurement_theta_max 27.88
_cell_measurement_theta_min 2.35
_cell_volume 3688.6(8)
_computing_cell_refinement 'Bruker SMART'
_computing_data_collection 'Bruker SMART'
_computing_data_reduction 'Bruker SAINT'
_computing_molecular_graphics 'Bruker SHELXTL'
_computing_publication_material 'Bruker SHELXTL'
_computing_structure_refinement 'SHELXL-97 (Sheldrick, 1997)'
_computing_structure_solution 'SHELXS-97 (Sheldrick, 1990)'
_diffrn_ambient_temperature 296(2)
_diffrn_measured_fraction_theta_full 1.000
_diffrn_measured_fraction_theta_max 1.000
_diffrn_measurement_device_type 'CCD area detector'
_diffrn_measurement_method 'phi and omega scans'
_diffrn_radiation_monochromator graphite
_diffrn_radiation_source 'fine-focus sealed tube'
_diffrn_radiation_type MoK\a
_diffrn_radiation_wavelength 0.71073
_diffrn_reflns_av_R_equivalents 0.0673
_diffrn_reflns_av_sigmaI/netI 0.0480
_diffrn_reflns_limit_h_max 14
_diffrn_reflns_limit_h_min -7
_diffrn_reflns_limit_k_max 20
_diffrn_reflns_limit_k_min -20
_diffrn_reflns_limit_l_max 20
_diffrn_reflns_limit_l_min -19
_diffrn_reflns_number 18025
_diffrn_reflns_theta_full 25.01
_diffrn_reflns_theta_max 25.01
_diffrn_reflns_theta_min 1.66
_exptl_absorpt_coefficient_mu 2.104
_exptl_absorpt_correction_T_max 0.7571
_exptl_absorpt_correction_T_min 0.7294
_exptl_absorpt_correction_type multi-scan
_exptl_absorpt_process_details SADABS
_exptl_crystal_colour BLUE
_exptl_crystal_density_diffrn 1.966
_exptl_crystal_density_meas ?
_exptl_crystal_density_method 'not measured'
_exptl_crystal_description BLOCK
_exptl_crystal_F_000 2180
_exptl_crystal_size_max 0.16
_exptl_crystal_size_mid 0.15
_exptl_crystal_size_min 0.14
_refine_diff_density_max 1.778
_refine_diff_density_min -0.938
_refine_diff_density_rms 0.143
_refine_ls_extinction_method none
_refine_ls_goodness_of_fit_ref 1.031
_refine_ls_hydrogen_treatment constr
_refine_ls_matrix_type full
_refine_ls_number_parameters 299
_refine_ls_number_reflns 3376
_refine_ls_number_restraints 101
_refine_ls_restrained_S_all 1.348
_refine_ls_R_factor_all 0.0965
_refine_ls_R_factor_gt 0.0720
_refine_ls_shift/su_max 0.000
_refine_ls_shift/su_mean 0.000
_refine_ls_structure_factor_coef Fsqd
_refine_ls_weighting_details 'calc w=1/[\s^2^(Fo^2^)+(0.1004P)^2^+26.5264P] where P=(Fo^2^+2Fc^2^)/3'
_refine_ls_weighting_scheme calc
_refine_ls_wR_factor_gt 0.1772
_refine_ls_wR_factor_ref 0.1921
_reflns_number_gt 2575
_reflns_number_total 3376
_reflns_threshold_expression >2sigma(I)
_cod_data_source_file c4dt03741c1.cif
_cod_data_source_block 121105b
_cod_depositor_comments
;
The following automatic conversions were performed:

'_symmetry_cell_setting' value 'Orthorhombic' changed to
'orthorhombic' according to
/usr/data/users/saulius/crontab/automatic-downloads/rss-feeds/RSC/lib/dictionaries/cif_core.dic
dictionary named 'cif_core.dic' version 2.4.2 from
2011-04-26.

'_exptl_absorpt_correction_type' value 'MULTI-SCAN'
changed to 'multi-scan' according to
/usr/data/users/saulius/crontab/automatic-downloads/rss-feeds/RSC/lib/dictionaries/cif_core.dic
dictionary named 'cif_core.dic' version 2.4.2 from 2011-04-26.

Automatic conversion script
Id: cif_fix_values 2935 2014-11-11 08:27:57Z andrius 

The following automatic conversions were performed:

'_exptl_crystal_density_meas' value 'NONE' was changed to '?' - the
value is perceived as not measured.

Automatic conversion script
Id: cif_fix_values 3008 2015-01-20 13:52:24Z robertas 

 Adding full bibliography for 7033447--7033450.cif.
;
_cod_original_sg_symbol_H-M Pnma
_cod_database_code 7033449

loop_
_symmetry_equiv_pos_as_xyz
'x, y, z'
'-x+1/2, -y, z+1/2'
'x+1/2, -y+1/2, -z+1/2'
'-x, y+1/2, -z'
'-x, -y, -z'
'x-1/2, y, -z-1/2'
'-x-1/2, y-1/2, z-1/2'
'x, -y-1/2, z'

loop_
_atom_site_label
_atom_site_type_symbol
_atom_site_fract_x
_atom_site_fract_y
_atom_site_fract_z
_atom_site_U_iso_or_equiv
_atom_site_adp_type
_atom_site_occupancy
_atom_site_symmetry_multiplicity
_atom_site_calc_flag
_atom_site_refinement_flags
_atom_site_disorder_assembly
_atom_site_disorder_group
Cu1 Cu 0.17802(9) 0.15349(5) 0.47095(6) 0.0234(4) Uani 1 1 d . . .
Cu2 Cu 0.0000 0.0000 0.5000 0.0232(4) Uani 1 2 d S . .
O1 O 0.1238(7) 0.2500 0.4415(5) 0.0257(19) Uani 1 2 d S . .
H1 H 0.0695 0.2500 0.4111 0.039 Uiso 1 2 d SR . .
Cl1 Cl 0.3192(4) 0.2500 0.1496(2) 0.0502(10) Uani 1 2 d S . .
Cl2 Cl 0.4116(3) 0.2500 0.3951(3) 0.0484(11) Uani 1 2 d S . .
O6 O 0.3454(6) 0.1819(4) 0.3885(5) 0.052(2) Uani 1 1 d . . .
O7 O 0.4629(11) 0.2500 0.4698(9) 0.069(4) Uani 1 2 d S . .
O8 O 0.4924(12) 0.2500 0.3371(11) 0.089(5) Uani 1 2 d S . .
O9 O 0.2831(16) 0.1852(9) 0.1826(8) 0.152(7) Uani 1 1 d . . .
O10 O 0.4299(17) 0.2500 0.1525(15) 0.179(11) Uani 1 2 d S . .
O11 O 0.286(2) 0.2500 0.0697(10) 0.141(9) Uani 1 2 d S . .
Cl3 Cl 0.3275(9) 0.6037(5) 0.3165(5) 0.098(2) Uani 0.481(6) 1 d PDU A 1
O2 O 0.2742(19) 0.6584(12) 0.3667(15) 0.206(12) Uani 0.481(6) 1 d PDU A 1
O3 O 0.2759(18) 0.5287(9) 0.3240(17) 0.146(9) Uani 0.481(6) 1 d PDU A 1
O4 O 0.325(3) 0.6291(18) 0.2382(10) 0.32(3) Uani 0.481(6) 1 d PDU A 1
O5 O 0.4416(13) 0.5959(14) 0.3415(16) 0.146(9) Uani 0.481(6) 1 d PDU A 1
Cl3' Cl 0.2488(8) 0.5701(5) 0.2750(5) 0.098(2) Uani 0.519(6) 1 d PDU A 2
O2' O 0.1468(14) 0.6051(13) 0.2939(15) 0.206(12) Uani 0.519(6) 1 d PDU A 2
O3' O 0.2382(19) 0.5215(12) 0.2085(12) 0.146(9) Uani 0.519(6) 1 d PDU A 2
O4' O 0.289(2) 0.5264(15) 0.3395(12) 0.32(3) Uani 0.519(6) 1 d PDU A 2
O5' O 0.3276(17) 0.6313(12) 0.2574(16) 0.146(9) Uani 0.519(6) 1 d PDU A 2
N1 N 0.0254(6) 0.0469(4) 0.3964(4) 0.0250(17) Uani 1 1 d . . .
N2 N 0.1011(6) 0.1036(4) 0.3832(4) 0.0254(16) Uani 1 1 d . . .
N3 N 0.0287(7) 0.0723(4) 0.2749(4) 0.035(2) Uani 1 1 d . . .
N4 N 0.0082(9) 0.0714(6) 0.1947(5) 0.056(3) Uani 1 1 d . . .
H4A H -0.0029 0.0209 0.1855 0.067 Uiso 1 1 d R . .
H4B H -0.0524 0.1000 0.1888 0.067 Uiso 1 1 d R . .
N5 N 0.1637(6) -0.0099(4) 0.5132(4) 0.0267(17) Uani 1 1 d . . .
N6 N 0.2357(6) 0.0510(4) 0.5026(4) 0.0247(16) Uani 1 1 d . . .
N7 N 0.3266(6) -0.0545(4) 0.5205(5) 0.0303(18) Uani 1 1 d . . .
N8 N 0.4184(7) -0.1035(5) 0.5270(6) 0.043(2) Uani 1 1 d . . .
H8A H 0.4081 -0.1431 0.4942 0.052 Uiso 1 1 d R . .
H8B H 0.4144 -0.1177 0.5769 0.052 Uiso 1 1 d R . .
N9 N 0.2531(7) 0.2110(4) 0.5562(4) 0.0293(17) Uani 1 1 d . . .
N10 N 0.3478(14) 0.2500 0.6526(7) 0.059(4) Uani 1 2 d S . .
N11 N 0.419(2) 0.2500 0.7174(11) 0.115(9) Uani 1 2 d SD . .
H11A H 0.3810 0.2500 0.7621 0.173 Uiso 1 2 d SRD . .
H11B H 0.4706 0.2892 0.7144 0.173 Uiso 0.50 1 d PRD . .
N12 N 0.0106(7) 0.1250(4) 0.5537(5) 0.0337(19) Uani 1 1 d . . .
N13 N -0.0387(14) 0.2500 0.6094(8) 0.061(5) Uani 1 2 d S . .
C1 C 0.1016(8) 0.1176(5) 0.3093(5) 0.031(2) Uani 1 1 d . . .
H1A H 0.1457 0.1534 0.2846 0.037 Uiso 1 1 calc R . .
C2 C -0.0167(8) 0.0292(6) 0.3297(5) 0.034(2) Uani 1 1 d . . .
H2 H -0.0702 -0.0078 0.3216 0.040 Uiso 1 1 calc R . .
C3 C 0.3336(8) 0.0225(5) 0.5063(5) 0.029(2) Uani 1 1 d . . .
H3 H 0.3978 0.0503 0.5002 0.035 Uiso 1 1 calc R . .
C4 C 0.2211(8) -0.0717(5) 0.5237(5) 0.030(2) Uani 1 1 d . . .
H4 H 0.1929 -0.1208 0.5323 0.036 Uiso 1 1 calc R . .
C5 C 0.3099(10) 0.1890(6) 0.6157(6) 0.046(3) Uani 1 1 d . . .
H5 H 0.3219 0.1380 0.6300 0.055 Uiso 1 1 calc R . .
C6 C -0.0115(8) 0.1854(5) 0.5775(5) 0.033(2) Uani 1 1 d . . .

loop_
_atom_site_aniso_label
_atom_site_aniso_U_11
_atom_site_aniso_U_22
_atom_site_aniso_U_33
_atom_site_aniso_U_23
_atom_site_aniso_U_13
_atom_site_aniso_U_12
Cu1 0.0285(7) 0.0134(5) 0.0282(6) 0.0005(4) -0.0036(5) -0.0001(4)
Cu2 0.0203(8) 0.0239(8) 0.0254(8) 0.0081(6) 0.0005(6) -0.0014(6)
O1 0.028(5) 0.012(4) 0.038(5) 0.000 -0.010(4) 0.000
Cl1 0.056(3) 0.038(2) 0.056(2) 0.000 0.022(2) 0.000
Cl2 0.030(2) 0.0305(17) 0.084(3) 0.000 0.015(2) 0.000
O6 0.040(4) 0.039(4) 0.077(6) -0.014(4) 0.016(4) -0.007(4)
O7 0.049(8) 0.039(6) 0.118(11) 0.000 -0.017(8) 0.000
O8 0.066(9) 0.055(8) 0.146(14) 0.000 0.062(10) 0.000
O9 0.215(18) 0.125(11) 0.117(11) 0.047(9) 0.002(11) -0.082(12)
O10 0.075(14) 0.27(3) 0.19(2) 0.000 0.065(16) 0.000
O11 0.30(3) 0.041(8) 0.079(11) 0.000 -0.021(15) 0.000
Cl3 0.124(6) 0.076(4) 0.095(4) 0.034(3) 0.053(4) 0.032(4)
O2 0.206(14) 0.202(14) 0.209(14) 0.007(9) 0.032(9) 0.031(9)
O3 0.145(12) 0.150(11) 0.142(11) 0.017(8) 0.011(8) 0.010(8)
O4 0.32(3) 0.33(3) 0.32(3) 0.010(9) 0.002(10) 0.001(10)
O5 0.153(12) 0.148(11) 0.137(11) 0.013(8) 0.000(8) 0.003(8)
Cl3' 0.124(6) 0.076(4) 0.095(4) 0.034(3) 0.053(4) 0.032(4)
O2' 0.206(14) 0.202(14) 0.209(14) 0.007(9) 0.032(9) 0.031(9)
O3' 0.145(12) 0.150(11) 0.142(11) 0.017(8) 0.011(8) 0.010(8)
O4' 0.32(3) 0.33(3) 0.32(3) 0.010(9) 0.002(10) 0.001(10)
O5' 0.153(12) 0.148(11) 0.137(11) 0.013(8) 0.000(8) 0.003(8)
N1 0.031(4) 0.022(4) 0.022(4) 0.004(3) -0.002(3) -0.008(3)
N2 0.031(4) 0.016(3) 0.029(4) 0.001(3) 0.003(3) -0.007(3)
N3 0.051(5) 0.031(4) 0.024(4) 0.007(3) -0.005(4) -0.008(4)
N4 0.080(8) 0.064(6) 0.023(4) 0.005(4) -0.014(5) -0.015(6)
N5 0.028(4) 0.022(4) 0.031(4) 0.006(3) -0.001(3) -0.003(3)
N6 0.025(4) 0.018(3) 0.031(4) 0.004(3) -0.002(3) -0.003(3)
N7 0.025(4) 0.023(4) 0.042(5) 0.004(3) -0.001(3) 0.007(3)
N8 0.026(5) 0.035(4) 0.069(6) 0.007(4) -0.005(4) 0.012(4)
N9 0.040(5) 0.019(3) 0.028(4) 0.003(3) -0.012(4) -0.003(3)
N10 0.102(13) 0.040(7) 0.036(7) 0.000 -0.036(8) 0.000
N11 0.18(2) 0.091(13) 0.077(12) 0.000 -0.095(15) 0.000
N12 0.038(5) 0.025(4) 0.037(4) 0.004(4) 0.006(4) -0.004(4)
N13 0.101(13) 0.025(6) 0.057(9) 0.000 0.048(9) 0.000
C1 0.044(6) 0.026(4) 0.024(5) 0.007(4) 0.001(4) -0.007(4)
C2 0.037(6) 0.034(5) 0.030(5) 0.009(4) -0.004(4) -0.013(4)
C3 0.025(5) 0.022(4) 0.040(5) 0.004(4) -0.002(4) -0.002(4)
C4 0.027(5) 0.019(4) 0.044(5) 0.009(4) 0.000(4) -0.001(4)
C5 0.070(8) 0.030(5) 0.038(6) 0.004(5) -0.018(6) 0.003(5)
C6 0.040(6) 0.026(5) 0.032(5) 0.005(4) 0.009(4) -0.004(4)

loop_
_atom_type_symbol
_atom_type_description
_atom_type_scat_dispersion_real
_atom_type_scat_dispersion_imag
_atom_type_scat_source
C C 0.0033 0.0016 'International Tables Vol C Tables 4.2.6.8 and 6.1.1.4'
H H 0.0000 0.0000 'International Tables Vol C Tables 4.2.6.8 and 6.1.1.4'
N N 0.0061 0.0033 'International Tables Vol C Tables 4.2.6.8 and 6.1.1.4'
O O 0.0106 0.0060 'International Tables Vol C Tables 4.2.6.8 and 6.1.1.4'
Cl Cl 0.1484 0.1585 'International Tables Vol C Tables 4.2.6.8 and 6.1.1.4'
Cu Cu 0.3201 1.2651 'International Tables Vol C Tables 4.2.6.8 and 6.1.1.4'

loop_
_geom_angle_atom_site_label_1
_geom_angle_atom_site_label_2
_geom_angle_atom_site_label_3
_geom_angle
_geom_angle_site_symmetry_1
_geom_angle_site_symmetry_3
O1 Cu1 N2 90.6(3) . .
O1 Cu1 N6 179.8(3) . .
N2 Cu1 N6 89.5(3) . .
O1 Cu1 N9 85.5(3) . .
N2 Cu1 N9 176.0(3) . .
N6 Cu1 N9 94.4(3) . .
N1 Cu2 N1 179.999(1) 5_556 .
N1 Cu2 N5 91.1(3) 5_556 .
N1 Cu2 N5 88.9(3) . .
N1 Cu2 N5 88.9(3) 5_556 5_556
N1 Cu2 N5 91.1(3) . 5_556
N5 Cu2 N5 180.0 . 5_556
N1 Cu2 N12 91.6(3) 5_556 .
N1 Cu2 N12 88.4(3) . .
N5 Cu2 N12 88.8(3) . .
N5 Cu2 N12 91.2(3) 5_556 .
N1 Cu2 N12 88.4(3) 5_556 5_556
N1 Cu2 N12 91.6(3) . 5_556
N5 Cu2 N12 91.2(3) . 5_556
N5 Cu2 N12 88.8(3) 5_556 5_556
N12 Cu2 N12 179.999(1) . 5_556
Cu1 O1 Cu1 126.7(5) . 8_565
Cu1 O1 H1 116.7 . .
Cu1 O1 H1 116.7 8_565 .
O9 Cl1 O9 114.4(16) . 8_565
O9 Cl1 O10 108.4(10) . .
O9 Cl1 O10 108.4(10) 8_565 .
O9 Cl1 O11 108.4(9) . .
O9 Cl1 O11 108.4(9) 8_565 .
O10 Cl1 O11 108.6(16) . .
O8 Cl2 O6 109.9(5) . .
O8 Cl2 O6 109.9(5) . 8_565
O6 Cl2 O6 110.3(7) . 8_565
O8 Cl2 O7 109.4(10) . .
O6 Cl2 O7 108.7(5) . .
O6 Cl2 O7 108.7(5) 8_565 .
O4 Cl3 O2 111.0(7) . .
O4 Cl3 O3 110.5(7) . .
O2 Cl3 O3 109.6(7) . .
O4 Cl3 O5 109.3(7) . .
O2 Cl3 O5 108.4(7) . .
O3 Cl3 O5 107.9(7) . .
O2' Cl3' O3' 110.6(7) . .
O2' Cl3' O4' 110.4(7) . .
O3' Cl3' O4' 110.3(7) . .
O2' Cl3' O5' 108.7(7) . .
O3' Cl3' O5' 108.5(7) . .
O4' Cl3' O5' 108.3(7) . .
C2 N1 N2 106.8(7) . .
C2 N1 Cu2 129.8(6) . .
N2 N1 Cu2 123.2(5) . .
C1 N2 N1 107.5(7) . .
C1 N2 Cu1 131.9(6) . .
N1 N2 Cu1 120.4(5) . .
C2 N3 C1 107.1(7) . .
C2 N3 N4 128.5(8) . .
C1 N3 N4 124.4(8) . .
N3 N4 H4A 102.2 . .
N3 N4 H4B 104.6 . .
H4A N4 H4B 112.9 . .
C4 N5 N6 107.4(7) . .
C4 N5 Cu2 128.7(6) . .
N6 N5 Cu2 123.5(5) . .
C3 N6 N5 107.1(7) . .
C3 N6 Cu1 132.9(6) . .
N5 N6 Cu1 119.2(6) . .
C4 N7 C3 106.8(8) . .
C4 N7 N8 129.6(8) . .
C3 N7 N8 123.5(8) . .
N7 N8 H8A 107.2 . .
N7 N8 H8B 101.4 . .
H8A N8 H8B 112.9 . .
C5 N9 N9 107.1(6) . 8_565
C5 N9 Cu1 133.1(6) . .
N9 N9 Cu1 119.8(2) 8_565 .
C5 N10 C5 106.3(12) 8_565 .
C5 N10 N11 126.8(6) 8_565 .
C5 N10 N11 126.8(6) . .
N10 N11 H11A 111.4 . .
N10 N11 H11B 112.0 . .
H11A N11 H11B 113.5 . .
C6 N12 Cu2 163.1(8) . .
C6 N13 C6 120.1(13) 8_565 .
N2 C1 N3 109.1(8) . .
N2 C1 H1A 125.5 . .
N3 C1 H1A 125.5 . .
N1 C2 N3 109.6(8) . .
N1 C2 H2 125.2 . .
N3 C2 H2 125.2 . .
N6 C3 N7 108.8(8) . .
N6 C3 H3 125.6 . .
N7 C3 H3 125.6 . .
N5 C4 N7 109.8(8) . .
N5 C4 H4 125.1 . .
N7 C4 H4 125.1 . .
N9 C5 N10 109.8(9) . .
N9 C5 H5 125.1 . .
N10 C5 H5 125.1 . .
N12 C6 N13 175.2(11) . .

loop_
_geom_bond_atom_site_label_1
_geom_bond_atom_site_label_2
_geom_bond_distance
_geom_bond_site_symmetry_2
Cu1 O1 1.871(4) .
Cu1 N2 1.988(7) .
Cu1 N6 1.990(7) .
Cu1 N9 2.006(7) .
Cu2 N1 1.994(7) 5_556
Cu2 N1 1.994(7) .
Cu2 N5 2.032(8) .
Cu2 N5 2.032(8) 5_556
Cu2 N12 2.362(8) .
Cu2 N12 2.362(8) 5_556
O1 Cu1 1.871(4) 8_565
O1 H1 0.8500 .
Cl1 O9 1.336(12) .
Cl1 O9 1.336(12) 8_565
Cl1 O10 1.36(2) .
Cl1 O11 1.442(18) .
Cl2 O8 1.413(14) .
Cl2 O6 1.437(8) .
Cl2 O6 1.437(8) 8_565
Cl2 O7 1.439(15) .
Cl3 O4 1.427(13) .
Cl3 O2 1.443(12) .
Cl3 O3 1.452(12) .
Cl3 O5 1.473(12) .
Cl3' O2' 1.431(12) .
Cl3' O3' 1.433(12) .
Cl3' O4' 1.437(12) .
Cl3' O5' 1.468(12) .
N1 C2 1.302(12) .
N1 N2 1.372(10) .
N2 C1 1.302(11) .
N3 C2 1.329(12) .
N3 C1 1.332(12) .
N3 N4 1.413(11) .
N4 H4A 0.8999 .
N4 H4B 0.9002 .
N5 C4 1.296(12) .
N5 N6 1.389(10) .
N6 C3 1.302(12) .
N7 C4 1.332(12) .
N7 C3 1.360(11) .
N7 N8 1.416(11) .
N8 H8A 0.9001 .
N8 H8B 0.8999 .
N9 C5 1.301(12) .
N9 N9 1.351(14) 8_565
N10 C5 1.321(13) 8_565
N10 C5 1.321(13) .
N10 N11 1.42(2) .
N11 H11A 0.9008 .
N11 H11B 0.9341 .
N12 C6 1.156(12) .
N13 C6 1.293(11) 8_565
N13 C6 1.293(11) .
C1 H1A 0.9300 .
C2 H2 0.9300 .
C3 H3 0.9300 .
C4 H4 0.9300 .
C5 H5 0.9300 .

loop_
_geom_torsion_atom_site_label_1
_geom_torsion_atom_site_label_2
_geom_torsion_atom_site_label_3
_geom_torsion_atom_site_label_4
_geom_torsion
_geom_torsion_site_symmetry_1
_geom_torsion_site_symmetry_4
N2 Cu1 O1 Cu1 -161.5(6) . 8_565
N6 Cu1 O1 Cu1 55(100) . 8_565
N9 Cu1 O1 Cu1 17.8(6) . 8_565
N1 Cu2 N1 C2 -168.6(15) 5_556 .
N5 Cu2 N1 C2 129.2(9) . .
N5 Cu2 N1 C2 -50.8(9) 5_556 .
N12 Cu2 N1 C2 -142.0(9) . .
N12 Cu2 N1 C2 38.0(9) 5_556 .
N1 Cu2 N1 N2 16.2(9) 5_556 .
N5 Cu2 N1 N2 -46.0(7) . .
N5 Cu2 N1 N2 134.0(7) 5_556 .
N12 Cu2 N1 N2 42.8(7) . .
N12 Cu2 N1 N2 -137.2(7) 5_556 .
C2 N1 N2 C1 -0.1(10) . .
Cu2 N1 N2 C1 176.0(6) . .
C2 N1 N2 Cu1 175.5(6) . .
Cu2 N1 N2 Cu1 -8.4(9) . .
O1 Cu1 N2 C1 53.8(9) . .
N6 Cu1 N2 C1 -126.3(9) . .
N9 Cu1 N2 C1 43(5) . .
O1 Cu1 N2 N1 -120.5(7) . .
N6 Cu1 N2 N1 59.4(6) . .
N9 Cu1 N2 N1 -131(4) . .
N1 Cu2 N5 C4 60.0(8) 5_556 .
N1 Cu2 N5 C4 -120.0(8) . .
N5 Cu2 N5 C4 -46(2) 5_556 .
N12 Cu2 N5 C4 151.6(8) . .
N12 Cu2 N5 C4 -28.4(8) 5_556 .
N1 Cu2 N5 N6 -128.3(7) 5_556 .
N1 Cu2 N5 N6 51.7(7) . .
N5 Cu2 N5 N6 125.3(18) 5_556 .
N12 Cu2 N5 N6 -36.7(7) . .
N12 Cu2 N5 N6 143.3(7) 5_556 .
C4 N5 N6 C3 0.8(10) . .
Cu2 N5 N6 C3 -172.4(6) . .
C4 N5 N6 Cu1 172.0(6) . .
Cu2 N5 N6 Cu1 -1.2(9) . .
O1 Cu1 N6 C3 -101(100) . .
N2 Cu1 N6 C3 115.7(9) . .
N9 Cu1 N6 C3 -63.5(9) . .
O1 Cu1 N6 N5 90(100) . .
N2 Cu1 N6 N5 -52.8(6) . .
N9 Cu1 N6 N5 128.0(6) . .
O1 Cu1 N9 C5 173.6(11) . .
N2 Cu1 N9 C5 -175(4) . .
N6 Cu1 N9 C5 -6.3(10) . .
O1 Cu1 N9 N9 -9.1(3) . 8_565
N2 Cu1 N9 N9 2(5) . 8_565
N6 Cu1 N9 N9 171.0(2) . 8_565
N1 Cu2 N12 C6 -87(3) 5_556 .
N1 Cu2 N12 C6 93(3) . .
N5 Cu2 N12 C6 -178(3) . .
N5 Cu2 N12 C6 2(3) 5_556 .
N12 Cu2 N12 C6 91(3) 5_556 .
N1 N2 C1 N3 0.3(10) . .
Cu1 N2 C1 N3 -174.5(6) . .
C2 N3 C1 N2 -0.4(11) . .
N4 N3 C1 N2 -179.3(9) . .
N2 N1 C2 N3 -0.2(11) . .
Cu2 N1 C2 N3 -175.9(6) . .
C1 N3 C2 N1 0.4(12) . .
N4 N3 C2 N1 179.2(10) . .
N5 N6 C3 N7 -1.2(10) . .
Cu1 N6 C3 N7 -170.7(6) . .
C4 N7 C3 N6 1.2(11) . .
N8 N7 C3 N6 179.2(8) . .
N6 N5 C4 N7 -0.1(10) . .
Cu2 N5 C4 N7 172.6(6) . .
C3 N7 C4 N5 -0.7(11) . .
N8 N7 C4 N5 -178.5(9) . .
N9 N9 C5 N10 -1.3(13) 8_565 .
Cu1 N9 C5 N10 176.3(10) . .
C5 N10 C5 N9 2(2) 8_565 .
N11 N10 C5 N9 -175.9(19) . .
Cu2 N12 C6 N13 79(17) . .
C6 N13 C6 N12 168(15) 8_565 .
